data_4061339
loop_
_publ_author_name
'Lee, Young-Joo'
'Lee, Jong-Dae'
'Kim, Sung-Joon'
'Yoo, Byung Woo'
'Ko, Jaejung'
'Suh, Il-Hwan'
'Cheong, Minserk'
'Kang, Sang Ook'

_publ_section_title
;
 Unusual Reactivities of Linear Disilanes with o-Carboranyl Unit
;
_journal_coden_ASTM ORGND7
_journal_issue 3
_journal_name_full Organometallics
_journal_page_first 490
_journal_page_last 497
_journal_paper_doi 10.1021/om0341146
_journal_volume 23
_journal_year 2004
_chemical_formula_sum 'C18 H52 B10 P2 Pt Si2'
_chemical_formula_weight 689.91
_space_group_IT_number 14
_symmetry_cell_setting monoclinic
_symmetry_space_group_name_Hall '-P 2ybc'
_symmetry_space_group_name_H-M 'P 1 21/c 1'
_cell_angle_alpha 90.00
_cell_angle_beta 90.512(8)
_cell_angle_gamma 90.00
_cell_formula_units_Z 4
_cell_length_a 16.0520(16)
_cell_length_b 12.0590(9)
_cell_length_c 16.6481(14)
_cell_measurement_temperature 293(2)
_cell_volume 3222.5(5)
_diffrn_ambient_temperature 293(2)
_exptl_crystal_density_diffrn 1.422
_cod_depositor_comments
;
The following automatic conversions were performed:
'_symmetry_cell_setting' value 'Monoclinic' changed to 'monoclinic'
according to '/home/saulius/struct/CIF-dictionaries/cif_core.dic'
dictionary named 'cif_core.dic' version 2.4.1 from 2010-06-29.

Automatic conversion script
Id: cif_fix_enum 1527 2010-12-29 10:47:43Z saulius 
;
_cod_original_sg_symbol_H-M 'P 21/c'
_cod_database_code 4061339

loop_
_symmetry_equiv_pos_as_xyz
'x, y, z'
'-x, y+1/2, -z+1/2'
'-x, -y, -z'
'x, -y-1/2, z-1/2'

loop_
_atom_site_label
_atom_site_type_symbol
_atom_site_fract_x
_atom_site_fract_y
_atom_site_fract_z
_atom_site_U_iso_or_equiv
_atom_site_adp_type
_atom_site_occupancy
_atom_site_calc_flag
_atom_site_refinement_flags
_atom_site_disorder_assembly
_atom_site_disorder_group
Pt1 Pt 0.743791(13) 0.316874(19) 0.121755(14) 0.04134(8) Uani 1 d . . .
P1 P 0.63652(10) 0.20615(14) 0.06366(10) 0.0503(4) Uani 1 d . . .
P2 P 0.85241(9) 0.18472(16) 0.11116(10) 0.0529(4) Uani 1 d . . .
Si1 Si 0.64696(10) 0.45242(15) 0.16147(11) 0.0483(4) Uani 1 d . . .
Si2 Si 0.84274(11) 0.45752(17) 0.14797(13) 0.0617(5) Uani 1 d . . .
C1 C 0.6978(3) 0.5705(5) 0.2252(4) 0.0456(14) Uani 1 d . . .
C2 C 0.8004(3) 0.5716(5) 0.2186(4) 0.0493(15) Uani 1 d . . .
C3 C 0.5880(5) 0.5328(6) 0.0816(5) 0.101(3) Uani 1 d . . .
H3A H 0.6211 0.5375 0.0339 0.152 Uiso 1 calc R . .
H3B H 0.5764 0.6061 0.1009 0.152 Uiso 1 calc R . .
H3C H 0.5366 0.4955 0.0693 0.152 Uiso 1 calc R . .
C4 C 0.5673(4) 0.3967(7) 0.2339(5) 0.079(2) Uani 1 d . . .
H4A H 0.5333 0.4564 0.2529 0.119 Uiso 1 calc R . .
H4B H 0.5954 0.3623 0.2786 0.119 Uiso 1 calc R . .
H4C H 0.5329 0.3429 0.2070 0.119 Uiso 1 calc R . .
C5 C 0.8669(6) 0.5295(7) 0.0501(5) 0.120(4) Uani 1 d . . .
H5A H 0.9006 0.5938 0.0606 0.180 Uiso 1 calc R . .
H5B H 0.8159 0.5517 0.0243 0.180 Uiso 1 calc R . .
H5C H 0.8966 0.4796 0.0157 0.180 Uiso 1 calc R . .
C6 C 0.9479(4) 0.4370(8) 0.1972(6) 0.124(4) Uani 1 d . . .
H6A H 0.9784 0.3813 0.1686 0.186 Uiso 1 calc R . .
H6B H 0.9406 0.4136 0.2519 0.186 Uiso 1 calc R . .
H6C H 0.9783 0.5055 0.1964 0.186 Uiso 1 calc R . .
C7 C 0.6640(5) 0.1781(7) -0.0403(4) 0.074(2) Uani 1 d . . .
H11A H 0.7180 0.1421 -0.0418 0.088 Uiso 1 calc R . .
H11B H 0.6233 0.1281 -0.0639 0.088 Uiso 1 calc R . .
C8 C 0.6669(5) 0.2845(8) -0.0892(5) 0.097(3) Uani 1 d . . .
H12A H 0.6119 0.3154 -0.0934 0.145 Uiso 1 calc R . .
H12B H 0.6873 0.2686 -0.1420 0.145 Uiso 1 calc R . .
H12C H 0.7033 0.3368 -0.0631 0.145 Uiso 1 calc R . .
C9 C 0.6170(4) 0.0688(6) 0.1100(5) 0.069(2) Uani 1 d . . .
H9A H 0.5653 0.0388 0.0887 0.083 Uiso 1 calc R . .
H9B H 0.6616 0.0185 0.0957 0.083 Uiso 1 calc R . .
C10 C 0.6115(5) 0.0756(7) 0.2006(5) 0.093(3) Uani 1 d . . .
H10A H 0.6607 0.1106 0.2217 0.139 Uiso 1 calc R . .
H10B H 0.6068 0.0023 0.2225 0.139 Uiso 1 calc R . .
H10C H 0.5634 0.1183 0.2151 0.139 Uiso 1 calc R . .
C11 C 0.5280(4) 0.2545(5) 0.0532(4) 0.0594(19) Uani 1 d . . .
H7A H 0.5034 0.2556 0.1062 0.071 Uiso 1 calc R . .
H7B H 0.5290 0.3304 0.0338 0.071 Uiso 1 calc R . .
C12 C 0.4713(4) 0.1877(6) -0.0021(4) 0.073(2) Uani 1 d . . .
H8A H 0.4923 0.1903 -0.0558 0.109 Uiso 1 calc R . .
H8B H 0.4161 0.2184 -0.0011 0.109 Uiso 1 calc R . .
H8C H 0.4696 0.1121 0.0159 0.109 Uiso 1 calc R . .
C13 C 0.9040(4) 0.1615(7) 0.2090(5) 0.079(2) Uani 1 d . . .
H17A H 0.9484 0.1079 0.2022 0.095 Uiso 1 calc R . .
H17B H 0.9291 0.2305 0.2269 0.095 Uiso 1 calc R . .
C14 C 0.8469(5) 0.1207(9) 0.2726(5) 0.109(3) Uani 1 d . . .
H18A H 0.8006 0.1706 0.2773 0.164 Uiso 1 calc R . .
H18B H 0.8764 0.1172 0.3229 0.164 Uiso 1 calc R . .
H18C H 0.8270 0.0482 0.2585 0.164 Uiso 1 calc R . .
C15 C 0.9376(4) 0.2204(7) 0.0445(5) 0.075(2) Uani 1 d . . .
H15A H 0.9594 0.2926 0.0596 0.090 Uiso 1 calc R . .
H15B H 0.9821 0.1667 0.0516 0.090 Uiso 1 calc R . .
C16 C 0.9119(6) 0.2229(9) -0.0427(5) 0.112(3) Uani 1 d . . .
H16A H 0.8943 0.1502 -0.0591 0.167 Uiso 1 calc R . .
H16B H 0.9582 0.2459 -0.0747 0.167 Uiso 1 calc R . .
H16C H 0.8667 0.2743 -0.0498 0.167 Uiso 1 calc R . .
C17 C 0.8302(4) 0.0405(5) 0.0820(4) 0.0660(19) Uani 1 d . . .
H13A H 0.7899 0.0110 0.1195 0.079 Uiso 1 calc R . .
H13B H 0.8037 0.0417 0.0295 0.079 Uiso 1 calc R . .
C18 C 0.9033(5) -0.0407(6) 0.0785(5) 0.097(3) Uani 1 d . . .
H14A H 0.9415 -0.0172 0.0379 0.146 Uiso 1 calc R . .
H14B H 0.8828 -0.1135 0.0657 0.146 Uiso 1 calc R . .
H14C H 0.9313 -0.0424 0.1296 0.146 Uiso 1 calc R . .
B3 B 0.7549(5) 0.5257(7) 0.3048(5) 0.058(2) Uani 1 d . . .
H3 H 0.7570 0.4386 0.3244 0.069 Uiso 1 calc R . .
B4 B 0.8436(5) 0.6115(7) 0.3097(5) 0.067(2) Uani 1 d . . .
H4 H 0.9036 0.5814 0.3335 0.080 Uiso 1 calc R . .
B5 B 0.8362(5) 0.7048(6) 0.2274(6) 0.071(3) Uani 1 d . . .
H5 H 0.8921 0.7351 0.1966 0.085 Uiso 1 calc R . .
B6 B 0.7447(5) 0.6763(6) 0.1745(5) 0.063(2) Uani 1 d . . .
H6 H 0.7398 0.6877 0.1091 0.076 Uiso 1 calc R . .
B7 B 0.6660(5) 0.6096(7) 0.3193(5) 0.062(2) Uani 1 d . . .
H7 H 0.6097 0.5782 0.3488 0.074 Uiso 1 calc R . .
B8 B 0.7581(6) 0.6377(8) 0.3724(6) 0.075(2) Uani 1 d . . .
H8 H 0.7618 0.6248 0.4378 0.090 Uiso 1 calc R . .
B9 B 0.8107(6) 0.7496(7) 0.3236(6) 0.081(3) Uani 1 d . . .
H9 H 0.8495 0.8099 0.3565 0.097 Uiso 1 calc R . .
B10 B 0.7492(6) 0.7889(7) 0.2414(6) 0.078(3) Uani 1 d . . .
H10 H 0.7473 0.8754 0.2204 0.094 Uiso 1 calc R . .
B11 B 0.6602(5) 0.7029(7) 0.2380(6) 0.070(2) Uani 1 d . . .
H11 H 0.5998 0.7320 0.2145 0.085 Uiso 1 calc R . .
B12 B 0.7010(6) 0.7478(7) 0.3305(6) 0.078(3) Uani 1 d . . .
H12 H 0.6678 0.8076 0.3685 0.093 Uiso 1 calc R . .

loop_
_atom_site_aniso_label
_atom_site_aniso_U_11
_atom_site_aniso_U_22
_atom_site_aniso_U_33
_atom_site_aniso_U_23
_atom_site_aniso_U_13
_atom_site_aniso_U_12
Pt1 0.03165(11) 0.04201(12) 0.05035(13) 0.00040(15) -0.00002(8) 0.00344(13)
P1 0.0432(9) 0.0514(11) 0.0561(10) -0.0069(8) -0.0046(7) 0.0021(8)
P2 0.0393(8) 0.0567(10) 0.0628(10) -0.0027(10) 0.0033(7) 0.0115(9)
Si1 0.0353(9) 0.0423(9) 0.0671(12) -0.0040(9) -0.0101(8) 0.0049(8)
Si2 0.0384(10) 0.0571(12) 0.0899(15) -0.0096(11) 0.0101(10) -0.0084(9)
C1 0.035(3) 0.040(3) 0.061(4) -0.001(3) -0.003(3) 0.003(3)
C2 0.036(3) 0.043(3) 0.069(4) 0.005(3) -0.001(3) -0.008(3)
C3 0.116(7) 0.061(5) 0.124(7) -0.003(5) -0.081(6) 0.021(5)
C4 0.052(4) 0.088(6) 0.098(6) -0.032(5) 0.023(4) -0.016(4)
C5 0.153(9) 0.083(6) 0.125(8) -0.010(6) 0.083(7) -0.030(6)
C6 0.039(4) 0.108(7) 0.225(12) -0.078(8) -0.028(6) -0.001(5)
C7 0.069(5) 0.093(6) 0.059(4) -0.014(5) -0.007(3) 0.007(5)
C8 0.093(6) 0.130(8) 0.067(5) 0.020(6) 0.006(5) 0.003(6)
C9 0.056(4) 0.053(4) 0.098(6) -0.002(4) -0.018(4) -0.010(4)
C10 0.084(6) 0.088(6) 0.107(7) 0.032(6) 0.006(5) -0.011(5)
C11 0.043(4) 0.055(4) 0.080(5) -0.007(4) -0.014(3) 0.002(3)
C12 0.054(4) 0.076(5) 0.088(5) -0.003(5) -0.021(4) -0.013(4)
C13 0.056(4) 0.093(6) 0.087(6) -0.002(5) -0.026(4) 0.024(4)
C14 0.099(7) 0.175(10) 0.054(5) -0.004(6) 0.002(5) 0.019(7)
C15 0.054(4) 0.076(5) 0.096(6) 0.004(5) 0.023(4) 0.014(4)
C16 0.098(7) 0.147(9) 0.090(7) 0.035(6) 0.031(6) 0.027(7)
C17 0.076(5) 0.054(4) 0.068(5) -0.005(4) -0.001(4) 0.014(4)
C18 0.083(6) 0.065(5) 0.145(8) 0.000(6) 0.014(6) 0.030(5)
B3 0.054(5) 0.057(5) 0.061(5) 0.009(4) -0.005(4) -0.004(4)
B4 0.054(5) 0.064(5) 0.082(6) -0.007(5) -0.016(4) -0.006(4)
B5 0.066(5) 0.047(5) 0.100(7) -0.006(5) 0.006(5) -0.025(4)
B6 0.079(6) 0.043(4) 0.067(5) 0.007(4) -0.004(4) -0.003(4)
B7 0.053(5) 0.061(5) 0.072(6) -0.016(4) 0.007(4) -0.006(4)
B8 0.078(6) 0.076(5) 0.070(6) -0.021(5) -0.005(5) -0.011(5)
B9 0.083(7) 0.059(6) 0.102(8) -0.018(5) -0.007(6) -0.018(5)
B10 0.079(6) 0.047(5) 0.108(8) -0.006(5) -0.010(6) -0.009(4)
B11 0.061(5) 0.050(5) 0.100(7) -0.011(5) -0.012(5) 0.011(4)
B12 0.076(6) 0.058(6) 0.099(8) -0.029(5) 0.007(6) 0.001(5)

loop_
_geom_bond_atom_site_label_1
_geom_bond_atom_site_label_2
_geom_bond_distance
_geom_bond_site_symmetry_2
_geom_bond_publ_flag
Pt1 Si1 2.3544(17) . ?
Pt1 Si2 2.3617(19) . ?
Pt1 P2 2.3698(16) . ?
Pt1 P1 2.3778(16) . ?
P1 C7 1.821(7) . ?
P1 C11 1.844(6) . ?
P1 C9 1.855(7) . ?
P2 C15 1.820(7) . ?
P2 C17 1.840(7) . ?
P2 C13 1.842(7) . ?
Si1 C4 1.889(7) . ?
Si1 C3 1.893(7) . ?
Si1 C1 1.950(6) . ?
Si2 C6 1.887(7) . ?
Si2 C5 1.890(8) . ?
Si2 C2 1.938(6) . ?
C1 C2 1.651(7) . ?
C1 B3 1.693(9) . ?
C1 B6 1.708(9) . ?
C1 B7 1.718(10) . ?
C1 B11 1.721(9) . ?
C2 B3 1.708(9) . ?
C2 B6 1.708(9) . ?
C2 B5 1.711(9) . ?
C2 B4 1.730(10) . ?
C7 C8 1.520(10) . ?
C9 C10 1.514(10) . ?
C11 C12 1.520(8) . ?
C13 C14 1.489(10) . ?
C15 C16 1.507(10) . ?
C17 C18 1.528(9) . ?
B3 B8 1.759(11) . ?
B3 B4 1.763(11) . ?
B3 B7 1.768(11) . ?
B4 B8 1.762(12) . ?
B4 B9 1.763(12) . ?
B4 B5 1.775(12) . ?
B5 B6 1.739(12) . ?
B5 B9 1.743(13) . ?
B5 B10 1.743(12) . ?
B6 B10 1.756(11) . ?
B6 B11 1.757(12) . ?
B7 B8 1.749(12) . ?
B7 B11 1.761(12) . ?
B7 B12 1.768(11) . ?
B8 B12 1.754(13) . ?
B8 B9 1.791(13) . ?
B9 B10 1.746(13) . ?
B9 B12 1.765(13) . ?
B10 B12 1.751(14) . ?
B10 B11 1.766(12) . ?
B11 B12 1.754(13) . ?
